data_2232466
loop_
_publ_author_name
Ejaz
'Khan, Islam Ullah'
'Ahmad, Hira'
'Harrison, William T. A.'

_publ_section_title
;
 <i>N</i>,<i>N</i>'-[1,3-Phenylenebis(methylene)]dibenzenesulfonamide
;
_journal_coeditor_code SU2323
_journal_issue 11
_journal_name_full 'Acta Crystallographica Section E'
_journal_page_first o3037
_journal_paper_doi 10.1107/S1600536811040694
_journal_volume 67
_journal_year 2011
_chemical_formula_iupac 'C20 H20 N2 O4 S2'
_chemical_formula_moiety 'C20 H20 N2 O4 S2'
_chemical_formula_sum 'C20 H20 N2 O4 S2'
_chemical_formula_weight 416.50
_chemical_name_systematic
;
<i>N</i>,<i>N</i>'-[1,3-Phenylenebis(methylene)]dibenzenesulfonamide
;
_space_group_IT_number 15
_symmetry_cell_setting monoclinic
_symmetry_space_group_name_Hall '-C 2yc'
_symmetry_space_group_name_H-M 'C 1 2/c 1'
_atom_sites_solution_hydrogens geom
_atom_sites_solution_primary direct
_atom_sites_solution_secondary difmap
_audit_creation_method SHELXL-97
_cell_angle_alpha 90.00
_cell_angle_beta 111.543(2)
_cell_angle_gamma 90.00
_cell_formula_units_Z 4
_cell_length_a 16.4319(6)
_cell_length_b 7.8024(3)
_cell_length_c 16.1217(6)
_cell_measurement_reflns_used 2346
_cell_measurement_temperature 296(2)
_cell_measurement_theta_max 28.31
_cell_measurement_theta_min 2.93
_cell_volume 1922.54(13)
_computing_cell_refinement 'SAINT (Bruker, 2007)'
_computing_data_collection 'APEX2 (Bruker, 2007)'
_computing_data_reduction 'SAINT (Bruker, 2007)'
_computing_molecular_graphics 'ORTEP-3 (Farrugia, 1997)'
_computing_publication_material 'SHELXL97 (Sheldrick, 2008)'
_computing_structure_refinement 'SHELXL97 (Sheldrick, 2008)'
_computing_structure_solution 'SHELXS97 (Sheldrick, 2008)'
_diffrn_ambient_temperature 296(2)
_diffrn_measured_fraction_theta_full 0.984
_diffrn_measured_fraction_theta_max 0.984
_diffrn_measurement_device_type 'Bruker APEXII CCD'
_diffrn_measurement_method \w
_diffrn_radiation_monochromator graphite
_diffrn_radiation_source 'fine-focus sealed tube'
_diffrn_radiation_type MoK\a
_diffrn_radiation_wavelength 0.71073
_diffrn_reflns_av_R_equivalents 0.0238
_diffrn_reflns_av_sigmaI/netI 0.0276
_diffrn_reflns_limit_h_max 21
_diffrn_reflns_limit_h_min -21
_diffrn_reflns_limit_k_max 10
_diffrn_reflns_limit_k_min -9
_diffrn_reflns_limit_l_max 21
_diffrn_reflns_limit_l_min -21
_diffrn_reflns_number 8653
_diffrn_reflns_theta_full 28.31
_diffrn_reflns_theta_max 28.31
_diffrn_reflns_theta_min 2.93
_diffrn_standards_decay_% 0
_exptl_absorpt_coefficient_mu 0.307
_exptl_absorpt_correction_type none
_exptl_crystal_colour colourless
_exptl_crystal_density_diffrn 1.439
_exptl_crystal_density_method 'not measured'
_exptl_crystal_description block
_exptl_crystal_F_000 872
_exptl_crystal_size_max 0.15
_exptl_crystal_size_mid 0.11
_exptl_crystal_size_min 0.08
_refine_diff_density_max 0.292
_refine_diff_density_min -0.342
_refine_ls_extinction_method none
_refine_ls_goodness_of_fit_ref 1.066
_refine_ls_hydrogen_treatment mixed
_refine_ls_matrix_type full
_refine_ls_number_parameters 131
_refine_ls_number_reflns 2346
_refine_ls_number_restraints 0
_refine_ls_restrained_S_all 1.066
_refine_ls_R_factor_all 0.0513
_refine_ls_R_factor_gt 0.0370
_refine_ls_shift/su_max 0.001
_refine_ls_shift/su_mean 0.000
_refine_ls_structure_factor_coef Fsqd
_refine_ls_weighting_details 'calc w=1/[\s^2^(Fo^2^)+(0.0466P)^2^+1.1784P] where P=(Fo^2^+2Fc^2^)/3'
_refine_ls_weighting_scheme calc
_refine_ls_wR_factor_gt 0.0945
_refine_ls_wR_factor_ref 0.1025
_reflns_number_gt 1841
_reflns_number_total 2346
_reflns_threshold_expression I>2\s(I)
_cod_data_source_file su2323.cif
_cod_data_source_block I
_cod_original_cell_volume 1922.54(12)
_cod_original_sg_symbol_H-M 'C 2/c'
_cod_database_code 2232466
_cod_database_fobs_code 2232466

loop_
_symmetry_equiv_pos_as_xyz
'x, y, z'
'-x, y, -z+1/2'
'x+1/2, y+1/2, z'
'-x+1/2, y+1/2, -z+1/2'
'-x, -y, -z'
'x, -y, z-1/2'
'-x+1/2, -y+1/2, -z'
'x+1/2, -y+1/2, z-1/2'

loop_
_atom_site_type_symbol
_atom_site_label
_atom_site_fract_x
_atom_site_fract_y
_atom_site_fract_z
_atom_site_U_iso_or_equiv
_atom_site_adp_type
_atom_site_calc_flag
_atom_site_refinement_flags
_atom_site_occupancy
_atom_site_symmetry_multiplicity
C C1 0.23478(13) 0.4749(3) 0.57485(13) 0.0492(5) Uani d . 1 1
H H1A 0.2133 0.4616 0.6204 0.059 Uiso calc R 1 1
C C2 0.18163(12) 0.5397(3) 0.49388(14) 0.0493(5) Uani d . 1 1
H H2 0.1239 0.5677 0.4846 0.059 Uiso calc R 1 1
C C3 0.21285(11) 0.5637(3) 0.42623(12) 0.0405(4) Uani d . 1 1
H H3 0.1766 0.6069 0.3713 0.049 Uiso calc R 1 1
C C4 0.29908(10) 0.5225(2) 0.44139(10) 0.0313(4) Uani d . 1 1
C C5 0.35276(12) 0.4531(2) 0.52240(11) 0.0396(4) Uani d . 1 1
H H5 0.4102 0.4230 0.5318 0.048 Uiso calc R 1 1
C C6 0.31953(13) 0.4296(3) 0.58870(12) 0.0481(5) Uani d . 1 1
H H6 0.3548 0.3828 0.6431 0.058 Uiso calc R 1 1
C C7 0.43547(11) 0.2757(2) 0.36899(11) 0.0378(4) Uani d . 1 1
H H7A 0.4162 0.1957 0.4041 0.045 Uiso calc R 1 1
H H7B 0.4827 0.3439 0.4096 0.045 Uiso calc R 1 1
C C8 0.46828(10) 0.1780(2) 0.30692(11) 0.0332(4) Uani d . 1 1
C C9 0.5000 0.2653(3) 0.2500 0.0320(5) Uani d S 1 2
H H9 0.5000 0.3845 0.2500 0.038 Uiso calc SR 1 2
C C10 0.46821(12) 0.0009(3) 0.30605(13) 0.0429(4) Uani d . 1 1
H H10 0.4467 -0.0593 0.3434 0.052 Uiso calc R 1 1
C C11 0.5000 -0.0871(4) 0.2500 0.0504(7) Uani d S 1 2
H H11 0.5000 -0.2063 0.2500 0.061 Uiso calc SR 1 2
S S1 0.34361(3) 0.56500(6) 0.35953(3) 0.03403(15) Uani d . 1 1
N N1 0.36255(9) 0.3882(2) 0.31843(10) 0.0382(4) Uani d . 1 1
H H1 0.3187(13) 0.339(3) 0.2865(14) 0.046 Uiso d . 1 1
O O1 0.42667(8) 0.64544(18) 0.40359(9) 0.0459(3) Uani d . 1 1
O O2 0.27803(9) 0.65172(19) 0.28749(8) 0.0502(4) Uani d . 1 1

loop_
_atom_site_aniso_label
_atom_site_aniso_U_11
_atom_site_aniso_U_22
_atom_site_aniso_U_33
_atom_site_aniso_U_12
_atom_site_aniso_U_13
_atom_site_aniso_U_23
C1 0.0510(11) 0.0624(14) 0.0390(10) -0.0120(10) 0.0223(9) -0.0015(9)
C2 0.0371(10) 0.0647(14) 0.0507(11) -0.0021(9) 0.0213(9) -0.0029(10)
C3 0.0355(9) 0.0490(12) 0.0342(9) 0.0017(8) 0.0097(7) 0.0017(8)
C4 0.0330(8) 0.0318(9) 0.0282(7) -0.0021(6) 0.0101(6) -0.0021(6)
C5 0.0362(9) 0.0459(11) 0.0343(8) 0.0004(7) 0.0101(7) 0.0019(7)
C6 0.0526(11) 0.0575(13) 0.0307(9) -0.0038(9) 0.0110(8) 0.0074(8)
C7 0.0364(9) 0.0416(11) 0.0367(9) 0.0013(7) 0.0151(7) 0.0044(8)
C8 0.0264(7) 0.0335(10) 0.0379(8) -0.0002(6) 0.0098(7) 0.0026(7)
C9 0.0316(11) 0.0233(12) 0.0409(12) 0.000 0.0131(10) 0.000
C10 0.0406(9) 0.0337(10) 0.0530(11) -0.0052(8) 0.0155(9) 0.0091(9)
C11 0.0536(16) 0.0234(14) 0.0696(19) 0.000 0.0171(15) 0.000
S1 0.0348(2) 0.0367(3) 0.0307(2) 0.00170(17) 0.01223(17) 0.00359(17)
N1 0.0313(7) 0.0452(10) 0.0358(8) 0.0011(6) 0.0095(6) -0.0079(7)
O1 0.0439(7) 0.0438(8) 0.0516(7) -0.0117(6) 0.0195(6) 0.0002(6)
O2 0.0544(8) 0.0605(10) 0.0357(7) 0.0195(7) 0.0165(6) 0.0149(6)

loop_
_atom_type_symbol
_atom_type_description
_atom_type_scat_dispersion_real
_atom_type_scat_dispersion_imag
_atom_type_scat_source
C C 0.0033 0.0016 'International Tables Vol C Tables 4.2.6.8 and 6.1.1.4'
H H 0.0000 0.0000 'International Tables Vol C Tables 4.2.6.8 and 6.1.1.4'
N N 0.0061 0.0033 'International Tables Vol C Tables 4.2.6.8 and 6.1.1.4'
O O 0.0106 0.0060 'International Tables Vol C Tables 4.2.6.8 and 6.1.1.4'
S S 0.1246 0.1234 'International Tables Vol C Tables 4.2.6.8 and 6.1.1.4'

loop_
_geom_angle_atom_site_label_1
_geom_angle_atom_site_label_2
_geom_angle_atom_site_label_3
_geom_angle_site_symmetry_1
_geom_angle_site_symmetry_3
_geom_angle
C2 C1 C6 . . 120.16(18)
C2 C1 H1A . . 119.9
C6 C1 H1A . . 119.9
C1 C2 C3 . . 120.73(18)
C1 C2 H2 . . 119.6
C3 C2 H2 . . 119.6
C2 C3 C4 . . 118.88(16)
C2 C3 H3 . . 120.6
C4 C3 H3 . . 120.6
C3 C4 C5 . . 120.78(16)
C3 C4 S1 . . 120.29(13)
C5 C4 S1 . . 118.89(13)
C6 C5 C4 . . 119.00(17)
C6 C5 H5 . . 120.5
C4 C5 H5 . . 120.5
C1 C6 C5 . . 120.41(17)
C1 C6 H6 . . 119.8
C5 C6 H6 . . 119.8
N1 C7 C8 . . 110.62(13)
N1 C7 H7A . . 109.5
C8 C7 H7A . . 109.5
N1 C7 H7B . . 109.5
C8 C7 H7B . . 109.5
H7A C7 H7B . . 108.1
C10 C8 C9 . . 118.86(17)
C10 C8 C7 . . 120.91(16)
C9 C8 C7 . . 120.22(17)
C8 C9 C8 2_655 . 121.3(2)
C8 C9 H9 2_655 . 119.4
C8 C9 H9 . . 119.4
C11 C10 C8 . . 120.31(19)
C11 C10 H10 . . 119.8
C8 C10 H10 . . 119.8
C10 C11 C10 . 2_655 120.4(3)
C10 C11 H11 . . 119.8
C10 C11 H11 2_655 . 119.8
O2 S1 O1 . . 119.47(9)
O2 S1 N1 . . 105.84(8)
O1 S1 N1 . . 106.67(8)
O2 S1 C4 . . 107.53(8)
O1 S1 C4 . . 107.08(8)
N1 S1 C4 . . 110.10(8)
C7 N1 S1 . . 121.73(12)
C7 N1 H1 . . 114.8(15)
S1 N1 H1 . . 114.1(15)

loop_
_geom_bond_atom_site_label_1
_geom_bond_atom_site_label_2
_geom_bond_site_symmetry_2
_geom_bond_distance
C1 C2 . 1.373(3)
C1 C6 . 1.373(3)
C1 H1A . 0.9300
C2 C3 . 1.378(3)
C2 H2 . 0.9300
C3 C4 . 1.385(2)
C3 H3 . 0.9300
C4 C5 . 1.390(2)
C4 S1 . 1.7596(17)
C5 C6 . 1.379(3)
C5 H5 . 0.9300
C6 H6 . 0.9300
C7 N1 . 1.467(2)
C7 C8 . 1.506(2)
C7 H7A . 0.9700
C7 H7B . 0.9700
C8 C10 . 1.382(3)
C8 C9 . 1.389(2)
C9 C8 2_655 1.389(2)
C9 H9 . 0.9300
C10 C11 . 1.381(2)
C10 H10 . 0.9300
C11 C10 2_655 1.381(2)
C11 H11 . 0.9300
S1 O2 . 1.4314(12)
S1 O1 . 1.4315(13)
S1 N1 . 1.6092(16)
N1 H1 . 0.81(2)

loop_
_geom_hbond_atom_site_label_D
_geom_hbond_atom_site_label_H
_geom_hbond_atom_site_label_A
_geom_hbond_site_symmetry_A
_geom_hbond_distance_DH
_geom_hbond_distance_HA
_geom_hbond_distance_DA
_geom_hbond_angle_DHA
N1 H1 O2 4_545 0.81(2) 2.16(2) 2.960(2) 166(2)
C5 H5 O1 5_666 0.93 2.55 3.461(2) 166
C10 H10 O1 1_545 0.93 2.57 3.379(3) 146

loop_
_geom_torsion_atom_site_label_1
_geom_torsion_atom_site_label_2
_geom_torsion_atom_site_label_3
_geom_torsion_atom_site_label_4
_geom_torsion_site_symmetry_4
_geom_torsion
C6 C1 C2 C3 . -1.4(3)
C1 C2 C3 C4 . -0.4(3)
C2 C3 C4 C5 . 1.9(3)
C2 C3 C4 S1 . -175.61(15)
C3 C4 C5 C6 . -1.6(3)
S1 C4 C5 C6 . 175.99(15)
C2 C1 C6 C5 . 1.8(3)
C4 C5 C6 C1 . -0.3(3)
N1 C7 C8 C10 . -121.05(17)
N1 C7 C8 C9 . 59.57(18)
C10 C8 C9 C8 2_655 -0.30(11)
C7 C8 C9 C8 2_655 179.09(15)
C9 C8 C10 C11 . 0.6(2)
C7 C8 C10 C11 . -178.78(13)
C8 C10 C11 C10 2_655 -0.31(11)
C3 C4 S1 O2 . 3.65(17)
C5 C4 S1 O2 . -173.94(14)
C3 C4 S1 O1 . 133.19(15)
C5 C4 S1 O1 . -44.39(17)
C3 C4 S1 N1 . -111.21(15)
C5 C4 S1 N1 . 71.20(16)
C8 C7 N1 S1 . -150.45(13)
O2 S1 N1 C7 . 170.85(14)
O1 S1 N1 C7 . 42.63(16)
C4 S1 N1 C7 . -73.22(15)
